data_7103398
loop_
_publ_author_name
'Pigge, F Christopher'
'Vangala, Venu R'
'Kapadia, Pradeep P'
'Swenson, Dale C'
'Rath, Nigam P'

_publ_section_title
;
 Hexagonal crystalline inclusion complexes of 4-iodophenoxy trimesoate.
;
_journal_issue 39
_journal_name_full 'Chemical communications (Cambridge, England)'
_journal_page_first 4726
_journal_page_last 4728
_journal_paper_doi 10.1039/b809592b
_journal_year 2008
_chemical_formula_moiety 'C27 H15 I3 O6, 3(C H Cl3)'
_chemical_formula_sum 'C30 H18 Cl9 I3 O6'
_chemical_formula_weight 1174.19
_chemical_name_common
;Benzene-1,3,5-tricarboxylic acid tris(4-iodophenyl) ester
chloroform solvate
;
_chemical_name_systematic
;
Benzene-1,3,5-tricarboxylic acid tris(4-iodophenyl) ester chloroform solvate
;
_space_group_IT_number 170
_symmetry_cell_setting hexagonal
_symmetry_space_group_name_Hall 'P 65'
_symmetry_space_group_name_H-M 'P 65'
_atom_sites_solution_hydrogens geom
_atom_sites_solution_primary direct
_atom_sites_solution_secondary difmap
_audit_creation_method SHELXL-97
_cell_angle_alpha 90.00
_cell_angle_beta 90.00
_cell_angle_gamma 120.00
_cell_formula_units_Z 6
_cell_length_a 16.3917(3)
_cell_length_b 16.3917(3)
_cell_length_c 24.8007(12)
_cell_measurement_reflns_used 9867
_cell_measurement_temperature 100(2)
_cell_measurement_theta_max 27.48
_cell_measurement_theta_min 2.49
_cell_volume 5770.9(3)
_computing_cell_refinement 'Bruker-Apex II'
_computing_data_collection 'Bruker-Apex II'
_computing_data_reduction Bruker-SAINT
_computing_molecular_graphics 'Bruker-SHELXTL (Sheldrick, 2006)'
_computing_publication_material 'Bruker-SHELXTL (Sheldrick, 2006)'
_computing_structure_refinement 'Bruker-SHELXTL (Sheldrick, 2006)'
_computing_structure_solution 'Bruker-SHELXTL (Sheldrick, 2006)'
_diffrn_ambient_temperature 100(2)
_diffrn_measured_fraction_theta_full 1.000
_diffrn_measured_fraction_theta_max 1.000
_diffrn_measurement_device_type 'CCD area detector'
_diffrn_measurement_method 'phi and omega scans'
_diffrn_radiation_monochromator graphite
_diffrn_radiation_source 'fine-focus sealed tube'
_diffrn_radiation_type MoK\a
_diffrn_radiation_wavelength 0.71073
_diffrn_reflns_av_R_equivalents 0.0448
_diffrn_reflns_av_sigmaI/netI 0.0169
_diffrn_reflns_limit_h_max 21
_diffrn_reflns_limit_h_min -21
_diffrn_reflns_limit_k_max 21
_diffrn_reflns_limit_k_min -21
_diffrn_reflns_limit_l_max 32
_diffrn_reflns_limit_l_min -32
_diffrn_reflns_number 178452
_diffrn_reflns_theta_full 27.55
_diffrn_reflns_theta_max 27.55
_diffrn_reflns_theta_min 1.65
_exptl_absorpt_coefficient_mu 3.103
_exptl_absorpt_correction_T_max 0.6885
_exptl_absorpt_correction_T_min 0.5355
_exptl_absorpt_correction_type numerical
_exptl_absorpt_process_details 'sadabs v2007/2'
_exptl_crystal_colour colourless
_exptl_crystal_density_diffrn 2.027
_exptl_crystal_density_meas ?
_exptl_crystal_density_method .
_exptl_crystal_description rectangular
_exptl_crystal_F_000 3348
_exptl_crystal_size_max 0.23
_exptl_crystal_size_mid 0.20
_exptl_crystal_size_min 0.13
_refine_diff_density_max 1.850
_refine_diff_density_min -1.595
_refine_diff_density_rms 0.202
_refine_ls_abs_structure_details 'Flack H D (1983), Acta Cryst. A39, 876-881'
_refine_ls_abs_structure_Flack 0.48(4)
_refine_ls_extinction_method none
_refine_ls_goodness_of_fit_ref 1.061
_refine_ls_hydrogen_treatment noref
_refine_ls_matrix_type full
_refine_ls_number_parameters 403
_refine_ls_number_reflns 8874
_refine_ls_number_restraints 10
_refine_ls_restrained_S_all 1.061
_refine_ls_R_factor_all 0.0618
_refine_ls_R_factor_gt 0.0541
_refine_ls_shift/su_max 0.001
_refine_ls_shift/su_mean 0.000
_refine_ls_structure_factor_coef Fsqd
_refine_ls_weighting_details 'calc w=1/[\s^2^(Fo^2^)+(0.0910P)^2^+26.6917P] where P=(Fo^2^+2Fc^2^)/3'
_refine_ls_weighting_scheme calc
_refine_ls_wR_factor_gt 0.1551
_refine_ls_wR_factor_ref 0.1637
_reflns_number_gt 7877
_reflns_number_total 8874
_reflns_threshold_expression >2sigma(I)
_cod_data_source_file b809592b.txt
_cod_data_source_block p9207
_cod_depositor_comments
;
The following automatic conversions were performed:
'_symmetry_cell_setting' value 'Hexagonal' changed to 'hexagonal'
according to '/home/saulius/struct/CIF-dictionaries/cif_core.dic'
dictionary named 'cif_core.dic' version 2.4.1 from 2010-06-29.

Automatic conversion script
Id: cif_fix_enum 1527 2010-12-29 10:47:43Z saulius 
;
_cod_original_sg_symbol_H-M P6~5~
_cod_database_code 7103398

loop_
_symmetry_equiv_pos_as_xyz
'x, y, z'
'-y, x-y, z+2/3'
'-x+y, -x, z+1/3'
'-x, -y, z+1/2'
'y, -x+y, z+1/6'
'x-y, x, z+5/6'

loop_
_atom_site_label
_atom_site_type_symbol
_atom_site_fract_x
_atom_site_fract_y
_atom_site_fract_z
_atom_site_U_iso_or_equiv
_atom_site_adp_type
_atom_site_occupancy
_atom_site_symmetry_multiplicity
_atom_site_calc_flag
_atom_site_refinement_flags
_atom_site_disorder_assembly
_atom_site_disorder_group
I1 I 0.17782(4) -0.31446(3) 0.99783(2) 0.03240(14) Uani 1 1 d . . .
I2 I 1.33461(5) 0.50331(4) 1.00229(3) 0.03776(16) Uani 1 1 d . . .
I3 I 0.50807(5) 0.83797(4) 1.00408(3) 0.03862(18) Uani 1 1 d . . .
O1 O 0.5905(3) 0.0909(3) 1.0035(3) 0.0293(11) Uani 1 1 d . . .
O2 O 0.4668(3) 0.1160(3) 0.9998(3) 0.0274(10) Uani 1 1 d . . .
O3 O 0.9309(3) 0.5136(3) 1.0016(3) 0.0263(10) Uani 1 1 d . . .
O4 O 0.9048(3) 0.3653(3) 1.0009(3) 0.0343(12) Uani 1 1 d . . .
O5 O 0.5078(3) 0.4313(3) 1.0014(3) 0.0262(10) Uani 1 1 d . . .
O6 O 0.6566(3) 0.5549(3) 1.0044(3) 0.0303(11) Uani 1 1 d . . .
C1 C 0.6178(4) 0.2479(4) 1.0022(4) 0.0193(12) Uani 1 1 d . . .
C2 C 0.7151(4) 0.2875(4) 1.0025(4) 0.0241(13) Uani 1 1 d . . .
H2 H 0.7420 0.2479 1.0031 0.029 Uiso 1 1 calc R . .
C3 C 0.7741(4) 0.3859(4) 1.0018(4) 0.0222(12) Uani 1 1 d . . .
C4 C 0.7341(4) 0.4428(4) 1.0027(4) 0.0219(12) Uani 1 1 d . . .
H4 H 0.7734 0.5093 1.0031 0.026 Uiso 1 1 calc R . .
C5 C 0.6377(5) 0.4036(4) 1.0029(4) 0.0209(12) Uani 1 1 d . . .
C6 C 0.5787(4) 0.3056(4) 1.0020(4) 0.0189(12) Uani 1 1 d . . .
H6 H 0.5122 0.2790 1.0013 0.023 Uiso 1 1 calc R . .
C7 C 0.5610(4) 0.1436(4) 1.0018(4) 0.0240(13) Uani 1 1 d . . .
C8 C 0.4034(5) 0.0194(4) 0.9993(4) 0.0267(14) Uani 1 1 d . . .
C9 C 0.3576(7) -0.0221(6) 0.9520(3) 0.041(2) Uani 1 1 d . . .
H9 H 0.3709 0.0145 0.9201 0.049 Uiso 1 1 calc R . .
C10 C 0.2912(7) -0.1182(6) 0.9511(4) 0.041(2) Uani 1 1 d . . .
H10 H 0.2600 -0.1478 0.9185 0.050 Uiso 1 1 calc R . .
C11 C 0.2718(4) -0.1690(4) 0.9978(3) 0.0212(12) Uani 1 1 d . . .
C12 C 0.3176(7) -0.1279(5) 1.0447(3) 0.038(2) Uani 1 1 d . . .
H12 H 0.3032 -0.1644 1.0767 0.045 Uiso 1 1 calc R . .
C13 C 0.3858(6) -0.0320(6) 1.0458(4) 0.038(2) Uani 1 1 d . . .
H13 H 0.4191 -0.0032 1.0781 0.045 Uiso 1 1 calc R . .
C14 C 0.8786(4) 0.4309(4) 1.0011(4) 0.0251(13) Uani 1 1 d . . .
C15 C 1.0010(2) 0.3973(4) 1.0001(3) 0.0296(16) Uani 1 1 d G . .
C16 C 1.0470(4) 0.4037(6) 0.9518(2) 0.062(4) Uani 1 1 d G . .
H16 H 1.0134 0.3889 0.9188 0.074 Uiso 1 1 calc R . .
C17 C 1.1423(4) 0.4318(6) 0.9520(2) 0.070(4) Uani 1 1 d G . .
H17 H 1.1738 0.4362 0.9191 0.084 Uiso 1 1 calc R . .
C18 C 1.1916(2) 0.4536(4) 1.0004(3) 0.0294(15) Uani 1 1 d G . .
C19 C 1.1455(4) 0.4472(6) 1.0487(2) 0.070(4) Uani 1 1 d G . .
H19 H 1.1792 0.4621 1.0817 0.084 Uiso 1 1 calc R . .
C20 C 1.0502(4) 0.4191(6) 1.0485(2) 0.069(4) Uani 1 1 d G . .
H20 H 1.0188 0.4147 1.0814 0.082 Uiso 1 1 calc R . .
C21 C 0.5926(4) 0.4624(4) 1.0025(3) 0.0181(11) Uani 1 1 d . . .
C22 C 0.6224(3) 0.6162(3) 1.0042(2) 0.0289(15) Uani 1 1 d G . .
C23 C 0.6205(4) 0.6600(4) 1.0518(2) 0.045(3) Uani 1 1 d G . .
H23 H 0.6398 0.6451 1.0847 0.054 Uiso 1 1 calc R . .
C24 C 0.5901(5) 0.7254(4) 1.0513(2) 0.048(3) Uani 1 1 d G . .
H24 H 0.5888 0.7553 1.0838 0.058 Uiso 1 1 calc R . .
C25 C 0.5618(3) 0.7472(3) 1.0032(3) 0.0270(14) Uani 1 1 d G . .
C26 C 0.5638(4) 0.7034(4) 0.9556(2) 0.041(2) Uani 1 1 d G . .
H26 H 0.5444 0.7183 0.9227 0.049 Uiso 1 1 calc R . .
C27 C 0.5941(5) 0.6380(4) 0.9561(2) 0.043(2) Uani 1 1 d G . .
H27 H 0.5954 0.6081 0.9235 0.051 Uiso 1 1 calc R . .
C1S C 0.2505(8) 0.2312(8) 0.9856(4) 0.139(10) Uani 1 1 d D . .
H1S H 0.3055 0.2967 0.9840 0.166 Uiso 1 1 calc R . .
Cl1 Cl 0.2977(3) 0.1589(3) 0.9839(4) 0.155(3) Uani 1 1 d D . .
Cl2 Cl 0.1944(4) 0.2251(4) 1.0446(4) 0.222(5) Uani 1 1 d D . .
Cl3 Cl 0.1835(5) 0.2210(6) 0.9306(5) 0.281(7) Uani 1 1 d D . .
C2S C 0.7766(9) 0.0334(4) 0.9963(5) 0.256(16) Uani 1 1 d D . .
H2S H 0.7121 0.0256 0.9977 0.307 Uiso 1 1 calc R . .
Cl4 Cl 0.8527(3) 0.1518(2) 0.9944(5) 0.224(5) Uani 1 1 d D . .
Cl5 Cl 0.7873(3) -0.0181(3) 1.0535(4) 0.195(4) Uani 1 1 d D . .
Cl6 Cl 0.7776(5) -0.0277(5) 0.9409(5) 0.258(7) Uani 1 1 d D . .
Cl7 Cl 0.8139(4) -0.2268(3) 1.1734(4) 0.169(3) Uani 1 1 d D . .
Cl8 Cl 0.9742(5) -0.0361(5) 1.1667(7) 0.266(7) Uani 1 1 d D . .
Cl9 Cl 0.7787(7) -0.0793(8) 1.1870(5) 0.261(6) Uani 1 1 d D . .
C3S C 0.8629(5) -0.1110(4) 1.1893(8) 0.256(16) Uani 1 1 d D . .
H3SA H 0.8733 -0.1116 1.2290 0.307 Uiso 1 1 calc R . .

loop_
_atom_site_aniso_label
_atom_site_aniso_U_11
_atom_site_aniso_U_22
_atom_site_aniso_U_33
_atom_site_aniso_U_23
_atom_site_aniso_U_13
_atom_site_aniso_U_12
I1 0.0268(3) 0.0146(2) 0.0467(3) -0.0013(3) 0.0010(3) 0.00360(17)
I2 0.0141(3) 0.0343(2) 0.0641(3) 0.0011(4) 0.0053(3) 0.0114(2)
I3 0.0318(3) 0.0254(3) 0.0695(4) 0.0025(3) 0.0029(3) 0.0224(2)
O1 0.025(2) 0.018(2) 0.047(3) 0.001(3) 0.000(3) 0.0122(18)
O2 0.017(2) 0.0150(19) 0.052(3) 0.002(3) 0.001(3) 0.0101(17)
O3 0.016(2) 0.0183(19) 0.043(3) 0.000(3) 0.002(3) 0.0073(17)
O4 0.011(2) 0.017(2) 0.077(4) 0.006(3) 0.007(3) 0.0083(17)
O5 0.015(2) 0.022(2) 0.045(3) 0.006(3) 0.005(3) 0.0113(17)
O6 0.022(2) 0.0130(19) 0.057(3) 0.007(3) 0.003(3) 0.0091(18)
C1 0.015(3) 0.018(3) 0.028(3) 0.003(3) 0.000(3) 0.010(2)
C2 0.015(3) 0.020(3) 0.033(3) 0.002(4) -0.002(3) 0.006(2)
C3 0.012(3) 0.021(3) 0.036(3) 0.004(3) 0.003(3) 0.010(2)
C4 0.018(3) 0.014(2) 0.032(3) -0.002(3) -0.001(3) 0.007(2)
C5 0.023(3) 0.015(2) 0.028(3) 0.007(3) 0.002(3) 0.012(2)
C6 0.007(2) 0.020(3) 0.028(3) 0.001(3) 0.003(3) 0.005(2)
C7 0.020(3) 0.020(3) 0.034(3) 0.001(3) 0.000(3) 0.011(2)
C8 0.024(3) 0.014(3) 0.045(4) 0.001(4) 0.002(4) 0.011(2)
C9 0.048(5) 0.024(4) 0.032(4) 0.007(3) 0.010(4) 0.005(4)
C10 0.050(5) 0.021(4) 0.035(4) 0.002(3) 0.007(4) 0.005(4)
C11 0.007(2) 0.019(3) 0.038(3) 0.000(3) 0.005(3) 0.006(2)
C12 0.048(5) 0.016(4) 0.038(4) 0.003(3) -0.012(4) 0.008(4)
C13 0.035(4) 0.017(4) 0.047(5) 0.002(3) -0.010(3) 0.003(3)
C14 0.014(3) 0.022(3) 0.040(3) 0.002(4) -0.001(3) 0.009(2)
C15 0.009(3) 0.017(3) 0.066(5) 0.013(4) 0.009(4) 0.009(2)
C16 0.036(6) 0.112(10) 0.046(6) 0.038(6) 0.011(4) 0.043(6)
C17 0.028(5) 0.124(11) 0.048(6) 0.048(6) 0.019(4) 0.031(6)
C18 0.011(3) 0.015(2) 0.058(4) 0.007(4) 0.003(4) 0.003(2)
C19 0.018(5) 0.123(11) 0.059(7) -0.048(7) -0.001(4) 0.028(6)
C20 0.014(4) 0.114(11) 0.065(7) -0.033(7) 0.003(4) 0.022(5)
C21 0.014(3) 0.014(2) 0.027(3) 0.001(3) -0.002(3) 0.008(2)
C22 0.012(3) 0.016(3) 0.052(4) 0.004(4) 0.007(4) 0.002(2)
C23 0.073(7) 0.053(6) 0.039(5) 0.024(4) 0.025(4) 0.054(6)
C24 0.079(7) 0.052(6) 0.044(5) 0.019(4) 0.026(5) 0.056(6)
C25 0.011(3) 0.018(3) 0.057(4) 0.004(4) 0.004(3) 0.011(2)
C26 0.043(5) 0.037(5) 0.057(6) -0.008(4) -0.022(4) 0.030(4)
C27 0.047(5) 0.043(5) 0.053(5) -0.018(4) -0.024(4) 0.033(4)
C1S 0.064(9) 0.050(7) 0.30(3) 0.040(13) 0.025(14) 0.025(7)
Cl1 0.075(3) 0.079(3) 0.333(9) 0.021(4) 0.027(4) 0.054(2)
Cl2 0.095(4) 0.073(3) 0.507(15) 0.060(5) 0.136(7) 0.048(3)
Cl3 0.102(5) 0.148(6) 0.63(2) 0.122(10) 0.041(8) 0.087(5)
C2S 0.069(8) 0.103(12) 0.60(5) -0.11(2) 0.004(17) 0.044(8)
Cl4 0.064(2) 0.0407(16) 0.564(16) 0.042(5) 0.062(5) 0.0229(16)
Cl5 0.060(2) 0.049(2) 0.482(14) 0.020(4) 0.037(5) 0.031(2)
Cl6 0.103(4) 0.081(4) 0.61(2) 0.038(8) 0.081(8) 0.057(3)
Cl7 0.145(5) 0.060(3) 0.277(8) -0.012(4) 0.045(6) 0.032(3)
Cl8 0.113(4) 0.110(5) 0.59(2) 0.052(9) 0.135(9) 0.064(4)
Cl9 0.244(9) 0.302(12) 0.367(14) 0.080(10) 0.126(9) 0.235(10)
C3S 0.069(8) 0.103(12) 0.60(5) -0.11(2) 0.004(17) 0.044(8)

loop_
_atom_type_symbol
_atom_type_description
_atom_type_scat_dispersion_real
_atom_type_scat_dispersion_imag
_atom_type_scat_source
C C 0.0033 0.0016 'International Tables Vol C Tables 4.2.6.8 and 6.1.1.4'
H H 0.0000 0.0000 'International Tables Vol C Tables 4.2.6.8 and 6.1.1.4'
O O 0.0106 0.0060 'International Tables Vol C Tables 4.2.6.8 and 6.1.1.4'
Cl Cl 0.1484 0.1585 'International Tables Vol C Tables 4.2.6.8 and 6.1.1.4'
I I -0.4742 1.8119 'International Tables Vol C Tables 4.2.6.8 and 6.1.1.4'

loop_
_geom_angle_atom_site_label_1
_geom_angle_atom_site_label_2
_geom_angle_atom_site_label_3
_geom_angle
_geom_angle_site_symmetry_1
_geom_angle_site_symmetry_3
_geom_angle_publ_flag
C7 O2 C8 116.8(5) . . ?
C14 O4 C15 117.0(5) . . ?
C21 O6 C22 116.7(5) . . ?
C6 C1 C2 119.8(5) . . ?
C6 C1 C7 123.3(5) . . ?
C2 C1 C7 116.9(6) . . ?
C1 C2 C3 120.5(6) . . ?
C1 C2 H2 119.8 . . ?
C3 C2 H2 119.8 . . ?
C4 C3 C2 119.2(6) . . ?
C4 C3 C14 118.8(5) . . ?
C2 C3 C14 122.0(6) . . ?
C5 C4 C3 120.4(5) . . ?
C5 C4 H4 119.8 . . ?
C3 C4 H4 119.8 . . ?
C4 C5 C6 120.6(6) . . ?
C4 C5 C21 121.8(5) . . ?
C6 C5 C21 117.6(6) . . ?
C1 C6 C5 119.6(5) . . ?
C1 C6 H6 120.2 . . ?
C5 C6 H6 120.2 . . ?
O1 C7 O2 124.2(6) . . ?
O1 C7 C1 126.2(6) . . ?
O2 C7 C1 109.5(5) . . ?
C13 C8 C9 121.2(6) . . ?
C13 C8 O2 119.9(8) . . ?
C9 C8 O2 118.9(7) . . ?
C8 C9 C10 119.8(8) . . ?
C8 C9 H9 120.1 . . ?
C10 C9 H9 120.1 . . ?
C11 C10 C9 119.1(8) . . ?
C11 C10 H10 120.5 . . ?
C9 C10 H10 120.5 . . ?
C12 C11 C10 121.2(6) . . ?
C12 C11 I1 118.1(6) . . ?
C10 C11 I1 120.6(6) . . ?
C11 C12 C13 120.2(7) . . ?
C11 C12 H12 119.9 . . ?
C13 C12 H12 119.9 . . ?
C8 C13 C12 118.6(8) . . ?
C8 C13 H13 120.7 . . ?
C12 C13 H13 120.7 . . ?
O3 C14 O4 125.2(6) . . ?
O3 C14 C3 124.2(6) . . ?
O4 C14 C3 110.6(5) . . ?
C16 C15 C20 120.0 . . ?
C16 C15 O4 120.8(6) . . ?
C20 C15 O4 119.2(6) . . ?
C17 C16 C15 120.0 . . ?
C17 C16 H16 120.0 . . ?
C15 C16 H16 120.0 . . ?
C18 C17 C16 120.0 . . ?
C18 C17 H17 120.0 . . ?
C16 C17 H17 120.0 . . ?
C17 C18 C19 120.0 . . ?
C17 C18 I2 121.4(4) . . ?
C19 C18 I2 118.5(4) . . ?
C20 C19 C18 120.0 . . ?
C20 C19 H19 120.0 . . ?
C18 C19 H19 120.0 . . ?
C19 C20 C15 120.0 . . ?
C19 C20 H20 120.0 . . ?
C15 C20 H20 120.0 . . ?
O5 C21 O6 123.8(6) . . ?
O5 C21 C5 124.4(5) . . ?
O6 C21 C5 111.8(5) . . ?
O6 C22 C23 119.8(5) . . ?
O6 C22 C27 120.1(5) . . ?
C23 C22 C27 120.0 . . ?
C22 C23 C24 120.0 . . ?
C22 C23 H23 120.0 . . ?
C24 C23 H23 120.0 . . ?
C25 C24 C23 120.0 . . ?
C25 C24 H24 120.0 . . ?
C23 C24 H24 120.0 . . ?
C24 C25 C26 120.0 . . ?
C24 C25 I3 119.4(4) . . ?
C26 C25 I3 120.5(3) . . ?
C27 C26 C25 120.0 . . ?
C27 C26 H26 120.0 . . ?
C25 C26 H26 120.0 . . ?
C26 C27 C22 120.0 . . ?
C26 C27 H27 120.0 . . ?
C22 C27 H27 120.0 . . ?
Cl3 C1S Cl2 112.3(8) . . ?
Cl3 C1S Cl1 113.9(6) . . ?
Cl2 C1S Cl1 113.5(5) . . ?
Cl3 C1S H1S 105.4 . . ?
Cl2 C1S H1S 105.4 . . ?
Cl1 C1S H1S 105.4 . . ?
Cl4 C2S Cl5 112.9(6) . . ?
Cl4 C2S Cl6 115.5(7) . . ?
Cl5 C2S Cl6 110.2(8) . . ?
Cl4 C2S H2S 105.8 . . ?
Cl5 C2S H2S 105.8 . . ?
Cl6 C2S H2S 105.8 . . ?
Cl7 C3S Cl9 109.3(6) . . ?
Cl7 C3S Cl8 117.8(6) . . ?
Cl9 C3S Cl8 120.5(7) . . ?
Cl7 C3S H3SA 101.8 . . ?
Cl9 C3S H3SA 101.8 . . ?
Cl8 C3S H3SA 101.8 . . ?

loop_
_geom_bond_atom_site_label_1
_geom_bond_atom_site_label_2
_geom_bond_distance
_geom_bond_site_symmetry_2
_geom_bond_publ_flag
I1 C11 2.094(6) . ?
I2 C18 2.062(3) . ?
I3 C25 2.074(3) . ?
O1 C7 1.182(8) . ?
O2 C7 1.376(8) . ?
O2 C8 1.393(7) . ?
O3 C14 1.188(8) . ?
O4 C14 1.343(8) . ?
O4 C15 1.391(5) . ?
O5 C21 1.217(7) . ?
O6 C21 1.346(7) . ?
O6 C22 1.374(6) . ?
C1 C6 1.384(9) . ?
C1 C2 1.389(8) . ?
C1 C7 1.482(8) . ?
C2 C3 1.405(8) . ?
C2 H2 0.9500 . ?
C3 C4 1.383(9) . ?
C3 C14 1.488(8) . ?
C4 C5 1.377(9) . ?
C4 H4 0.9500 . ?
C5 C6 1.400(7) . ?
C5 C21 1.479(8) . ?
C6 H6 0.9500 . ?
C8 C13 1.372(11) . ?
C8 C9 1.375(12) . ?
C9 C10 1.397(11) . ?
C9 H9 0.9500 . ?
C10 C11 1.367(11) . ?
C10 H10 0.9500 . ?
C11 C12 1.367(11) . ?
C12 C13 1.401(11) . ?
C12 H12 0.9500 . ?
C13 H13 0.9500 . ?
C15 C16 1.3900 . ?
C15 C20 1.3900 . ?
C16 C17 1.3900 . ?
C16 H16 0.9500 . ?
C17 C18 1.3900 . ?
C17 H17 0.9500 . ?
C18 C19 1.3900 . ?
C19 C20 1.3900 . ?
C19 H19 0.9500 . ?
C20 H20 0.9500 . ?
C22 C23 1.3900 . ?
C22 C27 1.3900 . ?
C23 C24 1.3900 . ?
C23 H23 0.9500 . ?
C24 C25 1.3900 . ?
C24 H24 0.9500 . ?
C25 C26 1.3900 . ?
C26 C27 1.3900 . ?
C26 H26 0.9500 . ?
C27 H27 0.9500 . ?
C1S Cl3 1.705(5) . ?
C1S Cl2 1.706(5) . ?
C1S Cl1 1.709(5) . ?
C1S H1S 1.0000 . ?
C2S Cl4 1.704(5) . ?
C2S Cl5 1.704(5) . ?
C2S Cl6 1.706(5) . ?
C2S H2S 1.0000 . ?
Cl7 C3S 1.697(5) . ?
Cl8 C3S 1.705(5) . ?
Cl9 C3S 1.701(5) . ?
C3S H3SA 1.0000 . ?

loop_
_geom_torsion_atom_site_label_1
_geom_torsion_atom_site_label_2
_geom_torsion_atom_site_label_3
_geom_torsion_atom_site_label_4
_geom_torsion
_geom_torsion_site_symmetry_1
_geom_torsion_site_symmetry_2
_geom_torsion_site_symmetry_3
_geom_torsion_site_symmetry_4
_geom_torsion_publ_flag
C6 C1 C2 C3 -0.9(16) . . . . ?
C7 C1 C2 C3 178.8(8) . . . . ?
C1 C2 C3 C4 2.1(17) . . . . ?
C1 C2 C3 C14 -178.8(8) . . . . ?
C2 C3 C4 C5 -1.4(17) . . . . ?
C14 C3 C4 C5 179.4(7) . . . . ?
C3 C4 C5 C6 -0.3(16) . . . . ?
C3 C4 C5 C21 -178.6(7) . . . . ?
C2 C1 C6 C5 -0.8(16) . . . . ?
C7 C1 C6 C5 179.4(7) . . . . ?
C4 C5 C6 C1 1.5(16) . . . . ?
C21 C5 C6 C1 179.8(7) . . . . ?
C8 O2 C7 O1 -0.8(14) . . . . ?
C8 O2 C7 C1 -180.0(7) . . . . ?
C6 C1 C7 O1 -177.5(10) . . . . ?
C2 C1 C7 O1 2.7(14) . . . . ?
C6 C1 C7 O2 1.6(12) . . . . ?
C2 C1 C7 O2 -178.2(8) . . . . ?
C7 O2 C8 C13 75.4(10) . . . . ?
C7 O2 C8 C9 -106.5(9) . . . . ?
C13 C8 C9 C10 0.4(14) . . . . ?
O2 C8 C9 C10 -177.7(8) . . . . ?
C8 C9 C10 C11 1.2(14) . . . . ?
C9 C10 C11 C12 -1.5(13) . . . . ?
C9 C10 C11 I1 -177.0(7) . . . . ?
C10 C11 C12 C13 0.1(13) . . . . ?
I1 C11 C12 C13 175.7(7) . . . . ?
C9 C8 C13 C12 -1.8(14) . . . . ?
O2 C8 C13 C12 176.3(8) . . . . ?
C11 C12 C13 C8 1.6(14) . . . . ?
C15 O4 C14 O3 -1.4(15) . . . . ?
C15 O4 C14 C3 179.8(8) . . . . ?
C4 C3 C14 O3 0.6(15) . . . . ?
C2 C3 C14 O3 -178.5(10) . . . . ?
C4 C3 C14 O4 179.4(9) . . . . ?
C2 C3 C14 O4 0.3(13) . . . . ?
C14 O4 C15 C16 -96.7(8) . . . . ?
C14 O4 C15 C20 86.1(8) . . . . ?
C20 C15 C16 C17 0.0 . . . . ?
O4 C15 C16 C17 -177.1(5) . . . . ?
C15 C16 C17 C18 0.0 . . . . ?
C16 C17 C18 C19 0.0 . . . . ?
C16 C17 C18 I2 -176.2(3) . . . . ?
C17 C18 C19 C20 0.0 . . . . ?
I2 C18 C19 C20 176.3(3) . . . . ?
C18 C19 C20 C15 0.0 . . . . ?
C16 C15 C20 C19 0.0 . . . . ?
O4 C15 C20 C19 177.1(5) . . . . ?
C22 O6 C21 O5 -0.9(12) . . . . ?
C22 O6 C21 C5 179.9(7) . . . . ?
C4 C5 C21 O5 178.1(9) . . . . ?
C6 C5 C21 O5 -0.2(13) . . . . ?
C4 C5 C21 O6 -2.7(11) . . . . ?
C6 C5 C21 O6 179.0(8) . . . . ?
C21 O6 C22 C23 103.4(7) . . . . ?
C21 O6 C22 C27 -79.7(7) . . . . ?
O6 C22 C23 C24 176.9(4) . . . . ?
C27 C22 C23 C24 0.0 . . . . ?
C22 C23 C24 C25 0.0 . . . . ?
C23 C24 C25 C26 0.0 . . . . ?
C23 C24 C25 I3 175.8(3) . . . . ?
C24 C25 C26 C27 0.0 . . . . ?
I3 C25 C26 C27 -175.7(3) . . . . ?
C25 C26 C27 C22 0.0 . . . . ?
O6 C22 C27 C26 -176.9(4) . . . . ?
C23 C22 C27 C26 0.0 . . . . ?

loop_
_cod_related_entry_id
_cod_related_entry_database
_cod_related_entry_code
1 ChemSpider 30653059
